data_4101122
_journal_name_full 'Journal of the American Chemical Society'
_journal_paper_doi 10.1021/ja060186n
_journal_year 2006
_chemical_formula_sum 'C8 H18 Fe2 N4 O4 S2'
_chemical_formula_weight 410.07
_space_group_IT_number 12
_symmetry_cell_setting monoclinic
_symmetry_space_group_name_Hall '-C 2y'
_symmetry_space_group_name_H-M 'C 1 2/m 1'
_cell_angle_alpha 90.00
_cell_angle_beta 110.0700(10)
_cell_angle_gamma 90.00
_cell_formula_units_Z 2
_cell_length_a 11.8365(10)
_cell_length_b 12.5824(11)
_cell_length_c 5.7587(5)
_cell_measurement_temperature 173(2)
_cell_volume 805.57(12)
_diffrn_ambient_temperature 173(2)
_exptl_crystal_density_diffrn 1.691
_cod_depositor_comments
;
The following automatic conversions were performed:
'_symmetry_cell_setting' value 'Monoclinic' changed to 'monoclinic'
according to '/home/saulius/struct/CIF-dictionaries/cif_core.dic'
dictionary named 'cif_core.dic' version 2.4.1 from 2010-06-29.

Automatic conversion script
Id: cif_fix_enum 1527 2010-12-29 10:47:43Z saulius 
;
_cod_original_sg_symbol_H-M 'C 2/m'
_cod_database_code 4101122

loop_
_symmetry_equiv_pos_as_xyz
'x, y, z'
'-x, y, -z'
'x+1/2, y+1/2, z'
'-x+1/2, y+1/2, -z'
'-x, -y, -z'
'x, -y, z'
'-x+1/2, -y+1/2, -z'
'x+1/2, -y+1/2, z'

loop_
_atom_site_label
_atom_site_type_symbol
_atom_site_fract_x
_atom_site_fract_y
_atom_site_fract_z
_atom_site_U_iso_or_equiv
_atom_site_adp_type
_atom_site_occupancy
_atom_site_symmetry_multiplicity
_atom_site_calc_flag
_atom_site_refinement_flags
_atom_site_disorder_assembly
_atom_site_disorder_group
Fe1 Fe 0.5000 0.10749(2) 0.5000 0.02034(15) Uani 1 2 d S . .
S1 S 0.62806(5) 0.0000 0.39848(10) 0.01983(17) Uani 1 2 d S . .
O1 O 0.38910(12) 0.24006(11) 0.0892(3) 0.0429(4) Uani 1 1 d . . .
N1 N 0.43003(12) 0.17714(11) 0.2446(3) 0.0273(3) Uani 1 1 d . . .
C1 C 0.78472(19) 0.0000 0.6265(4) 0.0208(5) Uani 1 2 d S . .
C2 C 0.84303(18) -0.09989(16) 0.5695(4) 0.0321(4) Uani 1 1 d . . .
H2C H 0.8074(18) -0.1597(17) 0.603(4) 0.032(5) Uiso 1 1 d . . .
H2B H 0.927(2) -0.1039(16) 0.679(5) 0.049(7) Uiso 1 1 d . . .
H2A H 0.838(2) -0.1004(17) 0.396(5) 0.052(7) Uiso 1 1 d . . .
C3 C 0.7912(2) 0.0000 0.8941(5) 0.0270(5) Uani 1 2 d S . .
H3B H 0.880(3) 0.0000 1.006(5) 0.028(7) Uiso 1 2 d S . .
H3A H 0.758(2) -0.0610(17) 0.932(4) 0.044(6) Uiso 1 1 d . . .

loop_
_atom_site_aniso_label
_atom_site_aniso_U_11
_atom_site_aniso_U_22
_atom_site_aniso_U_33
_atom_site_aniso_U_23
_atom_site_aniso_U_13
_atom_site_aniso_U_12
Fe1 0.0181(2) 0.0177(2) 0.0244(2) 0.000 0.00621(15) 0.000
S1 0.0178(3) 0.0237(3) 0.0177(3) 0.000 0.0055(2) 0.000
O1 0.0392(8) 0.0399(8) 0.0459(8) 0.0214(7) 0.0098(6) 0.0087(6)
N1 0.0216(7) 0.0247(7) 0.0361(8) 0.0042(6) 0.0105(6) 0.0013(6)
C1 0.0149(10) 0.0237(11) 0.0222(11) 0.000 0.0041(9) 0.000
C2 0.0278(10) 0.0349(11) 0.0318(10) -0.0013(8) 0.0077(9) 0.0083(8)
C3 0.0245(13) 0.0322(14) 0.0214(12) 0.000 0.0039(10) 0.000

loop_
_geom_bond_atom_site_label_1
_geom_bond_atom_site_label_2
_geom_bond_distance
_geom_bond_site_symmetry_2
_geom_bond_publ_flag
Fe1 N1 1.6676(14) 2_656 ?
Fe1 N1 1.6676(14) . ?
Fe1 S1 2.2531(5) 5_656 ?
Fe1 S1 2.2531(5) . ?
Fe1 Fe1 2.7049(6) 5_656 ?
S1 C1 1.869(2) . ?
S1 Fe1 2.2531(5) 5_656 ?
O1 N1 1.1685(19) . ?
C1 C3 1.516(3) . ?
C1 C2 1.523(2) 6 ?
C1 C2 1.523(2) . ?
